data_2226710
loop_
_publ_author_name
'Wang, Zhiguo'
'Liu, Siman'
'Zhang, Na'

_publ_section_title
;
 Poly[3,3'-diethyl-1,1'-(ethane-1,2-diyl)diimidazolium
 [tetra-\m-bromido-diargentate(I)]]
;
_journal_coeditor_code WM2354
_journal_issue 7
_journal_name_full 'Acta Crystallographica Section E'
_journal_page_first m845
_journal_paper_doi 10.1107/S160053681002146X
_journal_volume 66
_journal_year 2010
_chemical_formula_iupac '(C12 H20 N4) [Ag2 Br4]'
_chemical_formula_moiety 'C12 H20 N4 2+, Ag2 Br4 2-'
_chemical_formula_sum 'C12 H20 Ag2 Br4 N4'
_chemical_formula_weight 755.90
_chemical_name_systematic
;
Poly[3,3'-diethyl-1,1'-(ethane-1,2-diyl)diimidazolium
[tetra-\m-bromido-diargentate(I)]]
;
_space_group_IT_number 14
_symmetry_cell_setting monoclinic
_symmetry_space_group_name_Hall '-P 2ybc'
_symmetry_space_group_name_H-M 'P 1 21/c 1'
_atom_sites_solution_hydrogens geom
_atom_sites_solution_primary direct
_atom_sites_solution_secondary difmap
_audit_creation_method SHELXL-97
_cell_angle_alpha 90.00
_cell_angle_beta 106.294(2)
_cell_angle_gamma 90.00
_cell_formula_units_Z 2
_cell_length_a 9.5593(13)
_cell_length_b 12.9512(17)
_cell_length_c 8.4565(11)
_cell_measurement_reflns_used 3112
_cell_measurement_temperature 296(2)
_cell_measurement_theta_max 27.80
_cell_measurement_theta_min 2.22
_cell_volume 1004.9(2)
_computing_cell_refinement 'SAINT (Bruker, 2006)'
_computing_data_collection 'SMART (Bruker, 2006)'
_computing_data_reduction 'SAINT (Bruker, 2006)'
_computing_molecular_graphics 'DIAMOND (Crystal Impact, 2008)'
_computing_publication_material 'SHELXL97 (Sheldrick, 2008)'
_computing_structure_refinement 'SHELXL97 (Sheldrick, 2008)'
_computing_structure_solution 'SHELXS97 (Sheldrick, 2008)'
_diffrn_ambient_temperature 296(2)
_diffrn_measured_fraction_theta_full 0.999
_diffrn_measured_fraction_theta_max 0.999
_diffrn_measurement_device_type 'Bruker SMART CCD area-detector'
_diffrn_measurement_method 'phi and omega scans'
_diffrn_radiation_monochromator graphite
_diffrn_radiation_source 'fine-focus sealed tube'
_diffrn_radiation_type MoK\a
_diffrn_radiation_wavelength 0.71073
_diffrn_reflns_av_R_equivalents 0.0233
_diffrn_reflns_av_sigmaI/netI 0.0247
_diffrn_reflns_limit_h_max 11
_diffrn_reflns_limit_h_min -11
_diffrn_reflns_limit_k_max 14
_diffrn_reflns_limit_k_min -15
_diffrn_reflns_limit_l_max 5
_diffrn_reflns_limit_l_min -10
_diffrn_reflns_number 5036
_diffrn_reflns_theta_full 25.01
_diffrn_reflns_theta_max 25.01
_diffrn_reflns_theta_min 2.72
_diffrn_standards_number 0
_exptl_absorpt_coefficient_mu 9.901
_exptl_absorpt_correction_T_max 0.2193
_exptl_absorpt_correction_T_min 0.1910
_exptl_absorpt_correction_type multi-scan
_exptl_absorpt_process_details
;
(SADABS; Sheldrick, 2006)
;
_exptl_crystal_colour colourless
_exptl_crystal_density_diffrn 2.498
_exptl_crystal_density_method 'not measured'
_exptl_crystal_description block
_exptl_crystal_F_000 708
_exptl_crystal_size_max 0.25
_exptl_crystal_size_mid 0.24
_exptl_crystal_size_min 0.22
_refine_diff_density_max 0.641
_refine_diff_density_min -0.877
_refine_ls_extinction_method none
_refine_ls_goodness_of_fit_ref 1.057
_refine_ls_hydrogen_treatment constr
_refine_ls_matrix_type full
_refine_ls_number_parameters 101
_refine_ls_number_reflns 1766
_refine_ls_number_restraints 0
_refine_ls_restrained_S_all 1.057
_refine_ls_R_factor_all 0.0371
_refine_ls_R_factor_gt 0.0313
_refine_ls_shift/su_max 0.001
_refine_ls_shift/su_mean 0.000
_refine_ls_structure_factor_coef Fsqd
_refine_ls_weighting_details 'calc w=1/[\s^2^(Fo^2^)+(0.0366P)^2^+1.7373P] where P=(Fo^2^+2Fc^2^)/3'
_refine_ls_weighting_scheme calc
_refine_ls_wR_factor_gt 0.0752
_refine_ls_wR_factor_ref 0.0774
_reflns_number_gt 1533
_reflns_number_total 1766
_reflns_threshold_expression I>2sigma(I)
_cod_data_source_file wm2354.cif
_cod_data_source_block I
_cod_original_sg_symbol_H-M 'P 21/c'
_cod_database_code 2226710
_cod_database_fobs_code 2226710

loop_
_symmetry_equiv_pos_as_xyz
'x, y, z'
'-x, y+1/2, -z+1/2'
'-x, -y, -z'
'x, -y-1/2, z-1/2'

loop_
_atom_site_type_symbol
_atom_site_label
_atom_site_fract_x
_atom_site_fract_y
_atom_site_fract_z
_atom_site_U_iso_or_equiv
_atom_site_adp_type
_atom_site_calc_flag
_atom_site_refinement_flags
_atom_site_occupancy
_atom_site_disorder_assembly
_atom_site_disorder_group
Ag Ag1 0.06806(5) 0.63160(3) 1.01898(5) 0.05733(16) Uani d . 1 . .
N N1 0.8101(4) 0.5496(3) 0.4321(5) 0.0424(9) Uani d . 1 . .
N N2 0.6179(5) 0.6042(4) 0.2519(6) 0.0575(12) Uani d . 1 . .
Br Br1 0.13558(8) 0.75994(4) 0.80302(6) 0.0632(2) Uani d . 1 . .
Br Br2 0.20441(6) 0.44528(4) 1.08097(7) 0.05774(18) Uani d . 1 . .
C C1 0.6983(6) 0.4833(5) 0.4277(8) 0.0646(16) Uani d . 1 . .
H H1 0.7040 0.4239 0.4911 0.078 Uiso calc R 1 . .
C C2 0.5809(6) 0.5178(5) 0.3180(8) 0.0650(16) Uani d . 1 . .
H H2 0.4889 0.4877 0.2912 0.078 Uiso calc R 1 . .
C C3 0.7579(6) 0.6221(5) 0.3208(7) 0.0584(14) Uani d . 1 . .
H H3 0.8110 0.6766 0.2952 0.070 Uiso calc R 1 . .
C C4 0.5147(8) 0.6630(6) 0.1169(10) 0.095(3) Uani d . 1 . .
H H4A 0.4988 0.6241 0.0153 0.114 Uiso calc R 1 . .
H H4B 0.4219 0.6683 0.1417 0.114 Uiso calc R 1 . .
C C5 0.5611(12) 0.7605(6) 0.0923(13) 0.121(4) Uani d . 1 . .
H H5A 0.5711 0.8012 0.1898 0.182 Uiso calc R 1 . .
H H5B 0.4911 0.7923 0.0012 0.182 Uiso calc R 1 . .
H H5C 0.6535 0.7563 0.0688 0.182 Uiso calc R 1 . .
C C6 0.9600(5) 0.5390(4) 0.5370(6) 0.0432(11) Uani d . 1 . .
H H6A 0.9594 0.5169 0.6464 0.052 Uiso calc R 1 . .
H H6B 1.0093 0.6052 0.5469 0.052 Uiso calc R 1 . .

loop_
_atom_site_aniso_label
_atom_site_aniso_U_11
_atom_site_aniso_U_22
_atom_site_aniso_U_33
_atom_site_aniso_U_12
_atom_site_aniso_U_13
_atom_site_aniso_U_23
Ag1 0.0590(3) 0.0526(3) 0.0561(3) -0.0056(2) 0.0091(2) 0.00076(18)
N1 0.031(2) 0.048(2) 0.045(2) -0.0008(18) 0.0046(17) 0.0031(18)
N2 0.039(3) 0.074(3) 0.053(3) 0.005(2) 0.002(2) 0.013(2)
Br1 0.1030(5) 0.0489(3) 0.0362(3) -0.0160(3) 0.0171(3) 0.0008(2)
Br2 0.0326(3) 0.0547(3) 0.0783(4) 0.0051(2) 0.0029(2) -0.0090(3)
C1 0.039(3) 0.058(3) 0.088(4) -0.008(3) 0.002(3) 0.023(3)
C2 0.035(3) 0.068(4) 0.083(4) -0.006(3) 0.002(3) 0.014(3)
C3 0.045(3) 0.068(4) 0.061(4) -0.005(3) 0.013(3) 0.017(3)
C4 0.064(5) 0.106(6) 0.096(6) 0.003(4) -0.007(4) 0.043(5)
C5 0.135(9) 0.067(5) 0.125(8) 0.012(5) -0.026(6) 0.003(5)
C6 0.035(3) 0.051(3) 0.040(3) -0.004(2) 0.005(2) -0.008(2)

loop_
_atom_type_symbol
_atom_type_description
_atom_type_scat_dispersion_real
_atom_type_scat_dispersion_imag
_atom_type_scat_source
C C 0.0033 0.0016 'International Tables Vol C Tables 4.2.6.8 and 6.1.1.4'
H H 0.0000 0.0000 'International Tables Vol C Tables 4.2.6.8 and 6.1.1.4'
N N 0.0061 0.0033 'International Tables Vol C Tables 4.2.6.8 and 6.1.1.4'
Br Br -0.2901 2.4595 'International Tables Vol C Tables 4.2.6.8 and 6.1.1.4'
Ag Ag -0.8971 1.1015 'International Tables Vol C Tables 4.2.6.8 and 6.1.1.4'

loop_
_geom_angle_atom_site_label_1
_geom_angle_atom_site_label_2
_geom_angle_atom_site_label_3
_geom_angle_site_symmetry_1
_geom_angle_site_symmetry_3
_geom_angle
_geom_angle_publ_flag
Br1 Ag1 Br2 . 3_567 114.34(3) y
Br1 Ag1 Br1 . 4_576 103.92(2) y
Br2 Ag1 Br1 3_567 4_576 116.12(3) y
Br1 Ag1 Br2 . . 119.16(3) y
Br2 Ag1 Br2 3_567 . 95.81(2) y
Br1 Ag1 Br2 4_576 . 107.93(2) y
C3 N1 C1 . . 106.9(4) ?
C3 N1 C6 . . 127.3(4) ?
C1 N1 C6 . . 125.7(4) ?
C3 N2 C2 . . 108.4(5) ?
C3 N2 C4 . . 128.2(5) ?
C2 N2 C4 . . 123.4(5) ?
Ag1 Br1 Ag1 . 4_575 152.39(4) ?
Ag1 Br2 Ag1 3_567 . 84.19(2) ?
C2 C1 N1 . . 108.1(5) ?
C2 C1 H1 . . 125.9 ?
N1 C1 H1 . . 125.9 ?
C1 C2 N2 . . 107.8(5) ?
C1 C2 H2 . . 126.1 ?
N2 C2 H2 . . 126.1 ?
N2 C3 N1 . . 108.8(5) ?
N2 C3 H3 . . 125.6 ?
N1 C3 H3 . . 125.6 ?
C5 C4 N2 . . 114.4(7) ?
C5 C4 H4A . . 108.7 ?
N2 C4 H4A . . 108.7 ?
C5 C4 H4B . . 108.7 ?
N2 C4 H4B . . 108.7 ?
H4A C4 H4B . . 107.6 ?
C4 C5 H5A . . 109.5 ?
C4 C5 H5B . . 109.5 ?
H5A C5 H5B . . 109.5 ?
C4 C5 H5C . . 109.5 ?
H5A C5 H5C . . 109.5 ?
H5B C5 H5C . . 109.5 ?
N1 C6 C6 . 3_766 109.6(5) ?
N1 C6 H6A . . 109.8 ?
C6 C6 H6A 3_766 . 109.8 ?
N1 C6 H6B . . 109.8 ?
C6 C6 H6B 3_766 . 109.8 ?
H6A C6 H6B . . 108.2 ?

loop_
_geom_bond_atom_site_label_1
_geom_bond_atom_site_label_2
_geom_bond_site_symmetry_2
_geom_bond_distance
_geom_bond_publ_flag
Ag1 Br1 . 2.6788(7) y
Ag1 Br2 3_567 2.6934(8) y
Ag1 Br1 4_576 2.6999(7) y
Ag1 Br2 . 2.7227(8) y
N1 C3 . 1.324(6) ?
N1 C1 . 1.363(7) ?
N1 C6 . 1.466(6) ?
N2 C3 . 1.321(7) ?
N2 C2 . 1.341(7) ?
N2 C4 . 1.491(8) ?
C1 C2 . 1.317(8) ?
C1 H1 . 0.9300 ?
C2 H2 . 0.9300 ?
C3 H3 . 0.9300 ?
C4 C5 . 1.374(10) ?
C4 H4A . 0.9700 ?
C4 H4B . 0.9700 ?
C5 H5A . 0.9600 ?
C5 H5B . 0.9600 ?
C5 H5C . 0.9600 ?
C6 C6 3_766 1.506(9) ?
C6 H6A . 0.9700 ?
C6 H6B . 0.9700 ?

loop_
_geom_torsion_atom_site_label_1
_geom_torsion_atom_site_label_2
_geom_torsion_atom_site_label_3
_geom_torsion_atom_site_label_4
_geom_torsion_site_symmetry_1
_geom_torsion_site_symmetry_2
_geom_torsion_site_symmetry_3
_geom_torsion_site_symmetry_4
_geom_torsion
_geom_torsion_publ_flag
Br2 Ag1 Br1 Ag1 3_567 . . 4_575 4.51(7) ?
Br1 Ag1 Br1 Ag1 4_576 . . 4_575 -123.08(5) ?
Br2 Ag1 Br1 Ag1 . . . 4_575 116.83(6) ?
Br1 Ag1 Br2 Ag1 . . . 3_567 -122.09(3) ?
Br2 Ag1 Br2 Ag1 3_567 . . 3_567 0.0 ?
Br1 Ag1 Br2 Ag1 4_576 . . 3_567 119.87(3) ?
C3 N1 C1 C2 . . . . -1.5(7) ?
C6 N1 C1 C2 . . . . -179.6(5) ?
N1 C1 C2 N2 . . . . 0.8(8) ?
C3 N2 C2 C1 . . . . 0.2(8) ?
C4 N2 C2 C1 . . . . 177.1(7) ?
C2 N2 C3 N1 . . . . -1.2(7) ?
C4 N2 C3 N1 . . . . -177.9(7) ?
C1 N1 C3 N2 . . . . 1.7(7) ?
C6 N1 C3 N2 . . . . 179.7(5) ?
C3 N2 C4 C5 . . . . -18.3(12) ?
C2 N2 C4 C5 . . . . 165.6(8) ?
C3 N1 C6 C6 . . . 3_766 -98.5(7) ?
C1 N1 C6 C6 . . . 3_766 79.1(7) ?
